data_4100331
_journal_name_full 'Journal of the American Chemical Society'
_journal_year 2005
_chemical_formula_sum 'C20 H40 Cl2 N4 Si2'
_chemical_formula_weight 463.64
_space_group_IT_number 14
_symmetry_cell_setting monoclinic
_symmetry_space_group_name_Hall '-P 2ybc'
_symmetry_space_group_name_H-M 'P 1 21/c 1'
_cell_angle_alpha 90.00
_cell_angle_beta 96.0040(10)
_cell_angle_gamma 90.00
_cell_formula_units_Z 4
_cell_length_a 12.5909(6)
_cell_length_b 9.8884(5)
_cell_length_c 20.6792(10)
_cell_measurement_temperature 100(2)
_cell_volume 2560.5(2)
_diffrn_ambient_temperature 100(2)
_exptl_crystal_density_diffrn 1.203
_cod_depositor_comments
;
The following automatic conversions were performed:
'_symmetry_cell_setting' value 'Monoclinic' changed to 'monoclinic'
according to '/home/saulius/struct/CIF-dictionaries/cif_core.dic'
dictionary named 'cif_core.dic' version 2.4.1 from 2010-06-29.

Automatic conversion script
Id: cif_fix_enum 1527 2010-12-29 10:47:43Z saulius 
;
_cod_original_sg_symbol_H-M 'P 21/c'
_cod_database_code 4100331

loop_
_symmetry_equiv_pos_as_xyz
'x, y, z'
'-x, y+1/2, -z+1/2'
'-x, -y, -z'
'x, -y-1/2, z-1/2'

loop_
_atom_site_label
_atom_site_type_symbol
_atom_site_fract_x
_atom_site_fract_y
_atom_site_fract_z
_atom_site_U_iso_or_equiv
_atom_site_adp_type
_atom_site_occupancy
_atom_site_symmetry_multiplicity
_atom_site_calc_flag
_atom_site_refinement_flags
_atom_site_disorder_assembly
_atom_site_disorder_group
Cl1 Cl 0.13198(3) 0.45926(4) 0.36107(2) 0.02855(11) Uani 1 1 d . . .
Cl2 Cl 0.23415(3) 0.08335(4) 0.249980(18) 0.02599(11) Uani 1 1 d . . .
Si1 Si 0.14612(3) 0.25750(4) 0.39286(2) 0.01731(10) Uani 1 1 d . . .
Si2 Si 0.28664(3) 0.14420(4) 0.345311(19) 0.01662(10) Uani 1 1 d . . .
N1 N 0.16751(11) 0.24668(14) 0.47674(6) 0.0211(3) Uani 1 1 d . . .
N2 N 0.02080(10) 0.18507(14) 0.38845(6) 0.0198(3) Uani 1 1 d . . .
N3 N 0.41151(10) 0.21821(13) 0.34653(6) 0.0192(3) Uani 1 1 d . . .
N4 N 0.33333(10) 0.00882(13) 0.39336(6) 0.0204(3) Uani 1 1 d . . .
C1 C 0.07233(13) 0.19774(17) 0.49938(8) 0.0241(3) Uani 1 1 d . . .
H1 H 0.0639 0.1894 0.5443 0.029 Uiso 1 1 calc R . .
C2 C -0.00466(13) 0.16414(17) 0.45277(8) 0.0228(3) Uani 1 1 d . . .
H2 H -0.0716 0.1288 0.4621 0.027 Uiso 1 1 calc R . .
C3 C 0.24630(13) 0.31758(18) 0.52331(8) 0.0259(3) Uani 1 1 d . . .
C4 C 0.28047(16) 0.2275(2) 0.58209(9) 0.0368(4) Uani 1 1 d . . .
H4A H 0.2190 0.2110 0.6065 0.055 Uiso 1 1 calc R . .
H4B H 0.3371 0.2726 0.6103 0.055 Uiso 1 1 calc R . .
H4C H 0.3072 0.1411 0.5671 0.055 Uiso 1 1 calc R . .
C5 C 0.19803(17) 0.4483(2) 0.54620(10) 0.0379(4) Uani 1 1 d . . .
H5A H 0.1800 0.5080 0.5088 0.057 Uiso 1 1 calc R . .
H5B H 0.2498 0.4934 0.5777 0.057 Uiso 1 1 calc R . .
H5C H 0.1332 0.4275 0.5667 0.057 Uiso 1 1 calc R . .
C6 C 0.34515(15) 0.3498(2) 0.48915(9) 0.0364(4) Uani 1 1 d . . .
H6A H 0.3760 0.2655 0.4746 0.055 Uiso 1 1 calc R . .
H6B H 0.3979 0.3965 0.5194 0.055 Uiso 1 1 calc R . .
H6C H 0.3249 0.4080 0.4515 0.055 Uiso 1 1 calc R . .
C7 C -0.06632(12) 0.17428(17) 0.33414(8) 0.0228(3) Uani 1 1 d . . .
C8 C -0.1138(2) 0.0321(2) 0.33335(12) 0.0473(6) Uani 1 1 d . . .
H8A H -0.0578 -0.0344 0.3276 0.071 Uiso 1 1 calc R . .
H8B H -0.1706 0.0244 0.2974 0.071 Uiso 1 1 calc R . .
H8C H -0.1434 0.0150 0.3746 0.071 Uiso 1 1 calc R . .
C9 C -0.15350(17) 0.2768(3) 0.34508(11) 0.0438(5) Uani 1 1 d . . .
H9A H -0.1811 0.2584 0.3868 0.066 Uiso 1 1 calc R . .
H9B H -0.2117 0.2694 0.3099 0.066 Uiso 1 1 calc R . .
H9C H -0.1236 0.3683 0.3456 0.066 Uiso 1 1 calc R . .
C10 C -0.02371(16) 0.2039(3) 0.27009(9) 0.0445(6) Uani 1 1 d . . .
H10A H 0.0059 0.2956 0.2709 0.067 Uiso 1 1 calc R . .
H10B H -0.0818 0.1967 0.2348 0.067 Uiso 1 1 calc R . .
H10C H 0.0324 0.1386 0.2629 0.067 Uiso 1 1 calc R . .
C11 C 0.48699(12) 0.12941(17) 0.37954(8) 0.0233(3) Uani 1 1 d . . .
H11 H 0.5615 0.1472 0.3838 0.028 Uiso 1 1 calc R . .
C12 C 0.44566(13) 0.01874(17) 0.40431(8) 0.0241(3) Uani 1 1 d . . .
H12 H 0.4885 -0.0480 0.4275 0.029 Uiso 1 1 calc R . .
C13 C 0.45190(12) 0.33324(16) 0.30991(7) 0.0200(3) Uani 1 1 d . . .
C14 C 0.52083(16) 0.42574(19) 0.35648(9) 0.0335(4) Uani 1 1 d . . .
H14A H 0.4774 0.4624 0.3890 0.050 Uiso 1 1 calc R . .
H14B H 0.5487 0.5002 0.3319 0.050 Uiso 1 1 calc R . .
H14C H 0.5805 0.3738 0.3783 0.050 Uiso 1 1 calc R . .
C15 C 0.35849(14) 0.41305(18) 0.27654(10) 0.0305(4) Uani 1 1 d . . .
H15A H 0.3136 0.3531 0.2475 0.046 Uiso 1 1 calc R . .
H15B H 0.3856 0.4869 0.2512 0.046 Uiso 1 1 calc R . .
H15C H 0.3161 0.4506 0.3094 0.046 Uiso 1 1 calc R . .
C16 C 0.51874(15) 0.28021(19) 0.25751(9) 0.0311(4) Uani 1 1 d . . .
H16A H 0.5806 0.2307 0.2782 0.047 Uiso 1 1 calc R . .
H16B H 0.5433 0.3565 0.2327 0.047 Uiso 1 1 calc R . .
H16C H 0.4751 0.2196 0.2282 0.047 Uiso 1 1 calc R . .
C17 C 0.28155(12) -0.11846(16) 0.41178(8) 0.0202(3) Uani 1 1 d . . .
C18 C 0.30416(17) -0.1425(2) 0.48486(9) 0.0379(5) Uani 1 1 d . . .
H18A H 0.3813 -0.1511 0.4965 0.057 Uiso 1 1 calc R . .
H18B H 0.2687 -0.2259 0.4966 0.057 Uiso 1 1 calc R . .
H18C H 0.2770 -0.0661 0.5084 0.057 Uiso 1 1 calc R . .
C19 C 0.16085(14) -0.10785(19) 0.39495(10) 0.0302(4) Uani 1 1 d . . .
H19A H 0.1328 -0.0354 0.4207 0.045 Uiso 1 1 calc R . .
H19B H 0.1273 -0.1938 0.4048 0.045 Uiso 1 1 calc R . .
H19C H 0.1450 -0.0875 0.3486 0.045 Uiso 1 1 calc R . .
C20 C 0.32197(17) -0.23723(19) 0.37425(11) 0.0383(5) Uani 1 1 d . . .
H20A H 0.3047 -0.2221 0.3275 0.057 Uiso 1 1 calc R . .
H20B H 0.2877 -0.3207 0.3869 0.057 Uiso 1 1 calc R . .
H20C H 0.3995 -0.2452 0.3842 0.057 Uiso 1 1 calc R . .

loop_
_atom_site_aniso_label
_atom_site_aniso_U_11
_atom_site_aniso_U_22
_atom_site_aniso_U_33
_atom_site_aniso_U_23
_atom_site_aniso_U_13
_atom_site_aniso_U_12
Cl1 0.0338(2) 0.01724(19) 0.0358(2) 0.00425(15) 0.00916(17) 0.00090(15)
Cl2 0.0273(2) 0.0307(2) 0.01928(18) -0.00734(14) -0.00071(14) -0.00125(15)
Si1 0.0179(2) 0.0168(2) 0.0173(2) -0.00090(14) 0.00227(15) -0.00206(14)
Si2 0.0169(2) 0.0161(2) 0.01671(19) -0.00038(14) 0.00125(14) -0.00186(14)
N1 0.0221(6) 0.0239(7) 0.0175(6) -0.0035(5) 0.0029(5) -0.0033(5)
N2 0.0172(6) 0.0238(7) 0.0182(6) -0.0006(5) 0.0019(5) -0.0032(5)
N3 0.0174(6) 0.0193(6) 0.0207(6) 0.0021(5) 0.0014(5) -0.0024(5)
N4 0.0190(6) 0.0176(6) 0.0243(6) 0.0036(5) 0.0014(5) -0.0012(5)
C1 0.0262(8) 0.0270(8) 0.0197(7) 0.0002(6) 0.0058(6) -0.0013(6)
C2 0.0222(7) 0.0243(8) 0.0229(7) 0.0004(6) 0.0073(6) -0.0024(6)
C3 0.0258(8) 0.0311(9) 0.0204(7) -0.0094(6) 0.0012(6) -0.0051(7)
C4 0.0364(10) 0.0482(12) 0.0237(8) -0.0038(8) -0.0064(7) -0.0031(9)
C5 0.0386(10) 0.0352(10) 0.0399(10) -0.0193(8) 0.0041(8) -0.0047(8)
C6 0.0294(9) 0.0529(12) 0.0268(9) -0.0132(8) 0.0025(7) -0.0151(8)
C7 0.0181(7) 0.0247(8) 0.0246(7) 0.0000(6) -0.0018(6) -0.0006(6)
C8 0.0508(13) 0.0337(11) 0.0515(13) -0.0012(9) -0.0219(10) -0.0123(9)
C9 0.0374(11) 0.0569(13) 0.0359(10) -0.0002(10) -0.0021(8) 0.0213(10)
C10 0.0271(9) 0.0841(17) 0.0212(8) -0.0011(10) -0.0024(7) -0.0094(10)
C11 0.0172(7) 0.0273(8) 0.0251(8) 0.0029(6) -0.0002(6) -0.0010(6)
C12 0.0195(7) 0.0258(8) 0.0264(8) 0.0040(6) 0.0002(6) 0.0014(6)
C13 0.0202(7) 0.0188(7) 0.0215(7) 0.0017(6) 0.0046(6) -0.0044(6)
C14 0.0390(10) 0.0277(9) 0.0331(9) -0.0015(7) 0.0004(8) -0.0148(8)
C15 0.0250(8) 0.0259(8) 0.0408(10) 0.0131(7) 0.0051(7) -0.0018(7)
C16 0.0345(9) 0.0295(9) 0.0316(9) 0.0029(7) 0.0152(7) 0.0004(7)
C17 0.0215(7) 0.0168(7) 0.0228(7) 0.0022(6) 0.0051(6) -0.0015(6)
C18 0.0379(10) 0.0489(12) 0.0267(9) 0.0095(8) 0.0013(7) -0.0148(9)
C19 0.0243(8) 0.0242(8) 0.0418(10) 0.0075(7) 0.0015(7) -0.0047(7)
C20 0.0388(10) 0.0219(8) 0.0581(13) -0.0068(8) 0.0238(9) -0.0035(7)

loop_
_geom_bond_atom_site_label_1
_geom_bond_atom_site_label_2
_geom_bond_distance
_geom_bond_site_symmetry_2
_geom_bond_publ_flag
Cl1 Si1 2.1024(6) . ?
Cl2 Si2 2.1006(5) . ?
Si1 N2 1.7266(13) . ?
Si1 N1 1.7306(14) . ?
Si1 Si2 2.3909(6) . ?
Si2 N3 1.7320(13) . ?
Si2 N4 1.7328(14) . ?
N1 C1 1.417(2) . ?
N1 C3 1.484(2) . ?
N2 C2 1.4156(19) . ?
N2 C7 1.489(2) . ?
N3 C11 1.416(2) . ?
N3 C13 1.4855(19) . ?
N4 C12 1.412(2) . ?
N4 C17 1.4853(19) . ?
C1 C2 1.336(2) . ?
C1 H1 0.9500 . ?
C2 H2 0.9500 . ?
C3 C5 1.525(3) . ?
C3 C6 1.528(2) . ?
C3 C4 1.532(3) . ?
C4 H4A 0.9800 . ?
C4 H4B 0.9800 . ?
C4 H4C 0.9800 . ?
C5 H5A 0.9800 . ?
C5 H5B 0.9800 . ?
C5 H5C 0.9800 . ?
C6 H6A 0.9800 . ?
C6 H6B 0.9800 . ?
C6 H6C 0.9800 . ?
C7 C10 1.509(2) . ?
C7 C8 1.527(3) . ?
C7 C9 1.528(3) . ?
C8 H8A 0.9800 . ?
C8 H8B 0.9800 . ?
C8 H8C 0.9800 . ?
C9 H9A 0.9800 . ?
C9 H9B 0.9800 . ?
C9 H9C 0.9800 . ?
C10 H10A 0.9800 . ?
C10 H10B 0.9800 . ?
C10 H10C 0.9800 . ?
C11 C12 1.337(2) . ?
C11 H11 0.9500 . ?
C12 H12 0.9500 . ?
C13 C15 1.521(2) . ?
C13 C14 1.530(2) . ?
C13 C16 1.532(2) . ?
C14 H14A 0.9800 . ?
C14 H14B 0.9800 . ?
C14 H14C 0.9800 . ?
C15 H15A 0.9800 . ?
C15 H15B 0.9800 . ?
C15 H15C 0.9800 . ?
C16 H16A 0.9800 . ?
C16 H16B 0.9800 . ?
C16 H16C 0.9800 . ?
C17 C20 1.524(2) . ?
C17 C19 1.527(2) . ?
C17 C18 1.527(2) . ?
C18 H18A 0.9800 . ?
C18 H18B 0.9800 . ?
C18 H18C 0.9800 . ?
C19 H19A 0.9800 . ?
C19 H19B 0.9800 . ?
C19 H19C 0.9800 . ?
C20 H20A 0.9800 . ?
C20 H20B 0.9800 . ?
C20 H20C 0.9800 . ?

loop_
_cod_related_entry_id
_cod_related_entry_database
_cod_related_entry_code
1 ChemSpider 21122870
